data_4329177
loop_
_publ_author_name
'Benjamin M. Lovaasen'
'Jenny V. Lockard'
'Brian W. Cohen'
'Shujiang Yang'
'Xiaoyi Zhang'
'Cheslan K. Simpson'
'Lin X. Chen'
'Michael D. Hopkins'

_publ_section_title
;
 Ground-State and Excited-State Structures of Tungsten-Benzylidyne
 Complexes
;
_journal_name_full 'Inorganic Chemistry'
_journal_page_first 5660
_journal_page_last 5670
_journal_paper_doi 10.1021/ic202622s
_journal_volume 51
_journal_year 2012
_chemical_formula_sum 'C91 H89 B N2 O P4 W'
_chemical_formula_weight 1545.18
_chemical_name_common W(CPh)(dppe)2(NCMe)+
_chemical_name_systematic
; 
? 
;
_space_group_IT_number 2
_symmetry_space_group_name_Hall '-P 1'
_symmetry_space_group_name_H-M 'P -1'
_atom_sites_solution_hydrogens geom
_atom_sites_solution_primary direct
_atom_sites_solution_secondary difmap
_audit_creation_method SHELXL-97
_cell_angle_alpha 97.281(3)
_cell_angle_beta 108.399(3)
_cell_angle_gamma 96.291(3)
_cell_formula_units_Z 2
_cell_length_a 13.266(3)
_cell_length_b 16.373(3)
_cell_length_c 18.470(4)
_cell_measurement_reflns_used 1024
_cell_measurement_temperature 100(2)
_cell_measurement_theta_max 28.30
_cell_measurement_theta_min 1.58
_cell_volume 3728.0(14)
_computing_structure_refinement 'SHELXL-97 (Sheldrick, 1997)'
_computing_structure_solution 'SHELXS-97 (Sheldrick, 1990)'
_diffrn_ambient_temperature 100(2)
_diffrn_measured_fraction_theta_full 0.922
_diffrn_measured_fraction_theta_max 0.922
_diffrn_radiation_monochromator graphite
_diffrn_radiation_source 'fine-focus sealed tube'
_diffrn_radiation_type MoK\a
_diffrn_radiation_wavelength 0.71073
_diffrn_reflns_av_R_equivalents 0.0166
_diffrn_reflns_av_sigmaI/netI 0.0292
_diffrn_reflns_limit_h_max 17
_diffrn_reflns_limit_h_min -17
_diffrn_reflns_limit_k_max 21
_diffrn_reflns_limit_k_min -21
_diffrn_reflns_limit_l_max 23
_diffrn_reflns_limit_l_min -24
_diffrn_reflns_number 32909
_diffrn_reflns_theta_full 28.30
_diffrn_reflns_theta_max 28.30
_diffrn_reflns_theta_min 1.58
_exptl_absorpt_coefficient_mu 1.686
_exptl_absorpt_correction_T_max 0.8495
_exptl_absorpt_correction_T_min 0.6780
_exptl_absorpt_correction_type multi-scan
_exptl_absorpt_process_details
;
absorption corrections were made based on correspondance of
equivalent intensities usingprogram SADABS (G. Sheldrick, Bruker 
Analytical X-ray Systems, Madison, WI)
;
_exptl_crystal_density_diffrn 1.377
_exptl_crystal_F_000 1592
_exptl_crystal_size_max 0.25
_exptl_crystal_size_mid 0.15
_exptl_crystal_size_min 0.10
_refine_diff_density_max 2.104
_refine_diff_density_min -0.678
_refine_diff_density_rms 0.083
_refine_ls_extinction_method none
_refine_ls_goodness_of_fit_ref 1.049
_refine_ls_hydrogen_treatment constr
_refine_ls_matrix_type full
_refine_ls_number_parameters 905
_refine_ls_number_reflns 17085
_refine_ls_number_restraints 0
_refine_ls_restrained_S_all 1.049
_refine_ls_R_factor_all 0.0271
_refine_ls_R_factor_gt 0.0256
_refine_ls_shift/su_max 0.006
_refine_ls_shift/su_mean 0.000
_refine_ls_structure_factor_coef Fsqd
_refine_ls_weighting_details 'calc w=1/[\s^2^(Fo^2^)+(0.0384P)^2^+0.3007P] where P=(Fo^2^+2Fc^2^)/3'
_refine_ls_weighting_scheme calc
_refine_ls_wR_factor_gt 0.0628
_refine_ls_wR_factor_ref 0.0635
_reflns_number_gt 16222
_reflns_number_total 17085
_reflns_threshold_expression >2sigma(I)
_cod_data_source_file ic202622s_si_002_2.cif
_cod_data_source_block ches19
_cod_original_cell_volume 3728.1(13)
_cod_database_code 4329177

loop_
_symmetry_equiv_pos_as_xyz
'x, y, z'
'-x, -y, -z'

loop_
_atom_site_label
_atom_site_type_symbol
_atom_site_fract_x
_atom_site_fract_y
_atom_site_fract_z
_atom_site_U_iso_or_equiv
_atom_site_adp_type
_atom_site_occupancy
_atom_site_symmetry_multiplicity
_atom_site_calc_flag
_atom_site_refinement_flags
B1 B 0.41669(18) 0.80401(14) 0.10893(13) 0.0158(4) Uani 1 1 d .
C1 C 0.69977(15) 0.73087(12) 0.59935(11) 0.0129(4) Uani 1 1 d .
C2 C 0.59472(15) 0.73660(12) 0.54619(11) 0.0155(4) Uani 1 1 d .
C3 C 0.55187(16) 0.68501(13) 0.47324(12) 0.0201(4) Uani 1 1 d .
H3 H 0.5923 0.6455 0.4587 0.024 Uiso 1 1 calc R
C4 C 0.45157(17) 0.69071(14) 0.42205(13) 0.0255(5) Uani 1 1 d .
H4 H 0.4236 0.6547 0.3733 0.031 Uiso 1 1 calc R
C5 C 0.39237(17) 0.74890(15) 0.44205(14) 0.0272(5) Uani 1 1 d .
H5 H 0.3244 0.7537 0.4067 0.033 Uiso 1 1 calc R
C6 C 0.43275(17) 0.80026(14) 0.51403(13) 0.0248(5) Uani 1 1 d .
H6 H 0.3916 0.8395 0.5281 0.030 Uiso 1 1 calc R
C7 C 0.53259(16) 0.79468(13) 0.56555(12) 0.0201(4) Uani 1 1 d .
H7 H 0.5594 0.8304 0.6145 0.024 Uiso 1 1 calc R
C8 C 1.08630(17) 0.71561(13) 0.78272(12) 0.0185(4) Uani 1 1 d .
C9 C 1.19393(18) 0.71587(16) 0.83635(14) 0.0300(5) Uani 1 1 d .
H9A H 1.2412 0.7009 0.8071 0.045 Uiso 1 1 calc R
H9B H 1.1906 0.6753 0.8706 0.045 Uiso 1 1 calc R
H9C H 1.2223 0.7716 0.8675 0.045 Uiso 1 1 calc R
C10 C 1.01878(16) 0.65496(12) 0.55952(11) 0.0169(4) Uani 1 1 d .
C11 C 1.06872(17) 0.70095(14) 0.51775(12) 0.0209(4) Uani 1 1 d .
H11 H 1.0274 0.7299 0.4803 0.025 Uiso 1 1 calc R
C12 C 1.17824(18) 0.70454(15) 0.53066(13) 0.0269(5) Uani 1 1 d .
H12 H 1.2111 0.7354 0.5016 0.032 Uiso 1 1 calc R
C13 C 1.23984(18) 0.66354(15) 0.58549(13) 0.0271(5) Uani 1 1 d .
H13 H 1.3147 0.6662 0.5941 0.033 Uiso 1 1 calc R
C14 C 1.19174(18) 0.61856(14) 0.62779(13) 0.0249(5) Uani 1 1 d .
H14 H 1.2340 0.5911 0.6661 0.030 Uiso 1 1 calc R
C15 C 1.08202(17) 0.61344(13) 0.61448(12) 0.0199(4) Uani 1 1 d .
H15 H 1.0495 0.5814 0.6430 0.024 Uiso 1 1 calc R
C16 C 0.82322(15) 0.68614(13) 0.45430(11) 0.0159(4) Uani 1 1 d .
C17 C 0.77656(16) 0.75809(13) 0.44738(12) 0.0184(4) Uani 1 1 d .
H17 H 0.7714 0.7907 0.4921 0.022 Uiso 1 1 calc R
C18 C 0.73740(18) 0.78281(14) 0.37566(12) 0.0233(4) Uani 1 1 d .
H18 H 0.7071 0.8327 0.3718 0.028 Uiso 1 1 calc R
C19 C 0.74258(17) 0.73482(14) 0.30991(12) 0.0227(4) Uani 1 1 d .
H19 H 0.7150 0.7513 0.2608 0.027 Uiso 1 1 calc R
C20 C 0.78818(16) 0.66262(14) 0.31594(12) 0.0211(4) Uani 1 1 d .
H20 H 0.7914 0.6295 0.2709 0.025 Uiso 1 1 calc R
C21 C 0.82916(16) 0.63855(13) 0.38761(12) 0.0193(4) Uani 1 1 d .
H21 H 0.8614 0.5895 0.3914 0.023 Uiso 1 1 calc R
C22 C 0.82507(17) 0.54216(12) 0.52711(12) 0.0184(4) Uani 1 1 d .
H22A H 0.7984 0.5235 0.4703 0.022 Uiso 1 1 calc R
H22B H 0.8846 0.5116 0.5499 0.022 Uiso 1 1 calc R
C23 C 0.73404(16) 0.52133(12) 0.55929(11) 0.0161(4) Uani 1 1 d .
H23A H 0.7188 0.4603 0.5569 0.019 Uiso 1 1 calc R
H23B H 0.6678 0.5395 0.5276 0.019 Uiso 1 1 calc R
C24 C 0.87392(15) 0.51511(12) 0.71251(11) 0.0155(4) Uani 1 1 d .
C25 C 0.89553(17) 0.44091(13) 0.67820(12) 0.0197(4) Uani 1 1 d .
H25 H 0.8535 0.4170 0.6263 0.024 Uiso 1 1 calc R
C26 C 0.97753(18) 0.40197(13) 0.71915(13) 0.0236(5) Uani 1 1 d .
H26 H 0.9921 0.3521 0.6948 0.028 Uiso 1 1 calc R
C27 C 1.03868(17) 0.43523(14) 0.79538(13) 0.0246(5) Uani 1 1 d .
H27 H 1.0956 0.4087 0.8229 0.029 Uiso 1 1 calc R
C28 C 1.01648(17) 0.50721(13) 0.83112(13) 0.0217(4) Uani 1 1 d .
H28 H 1.0569 0.5294 0.8837 0.026 Uiso 1 1 calc R
C29 C 0.93509(16) 0.54694(12) 0.79001(12) 0.0171(4) Uani 1 1 d .
H29 H 0.9206 0.5966 0.8148 0.021 Uiso 1 1 calc R
C30 C 0.65423(15) 0.53845(12) 0.68429(11) 0.0155(4) Uani 1 1 d .
C31 C 0.66170(17) 0.49805(13) 0.74722(12) 0.0212(4) Uani 1 1 d .
H31 H 0.7304 0.4916 0.7804 0.025 Uiso 1 1 calc R
C32 C 0.56964(19) 0.46706(15) 0.76201(14) 0.0288(5) Uani 1 1 d .
H32 H 0.5757 0.4392 0.8049 0.035 Uiso 1 1 calc R
C33 C 0.46916(18) 0.47673(15) 0.71432(14) 0.0280(5) Uani 1 1 d .
H33 H 0.4061 0.4548 0.7239 0.034 Uiso 1 1 calc R
C34 C 0.46123(17) 0.51846(14) 0.65280(13) 0.0242(5) Uani 1 1 d .
H34 H 0.3925 0.5262 0.6207 0.029 Uiso 1 1 calc R
C35 C 0.55280(16) 0.54929(13) 0.63731(12) 0.0192(4) Uani 1 1 d .
H35 H 0.5463 0.5778 0.5947 0.023 Uiso 1 1 calc R
C36 C 0.87345(16) 0.73265(12) 0.87593(11) 0.0146(4) Uani 1 1 d .
C37 C 0.98270(16) 0.74341(12) 0.91992(11) 0.0167(4) Uani 1 1 d .
H37 H 1.0332 0.7796 0.9073 0.020 Uiso 1 1 calc R
C38 C 1.01800(17) 0.70165(13) 0.98188(11) 0.0190(4) Uani 1 1 d .
H38 H 1.0926 0.7083 1.0105 0.023 Uiso 1 1 calc R
C39 C 0.94455(18) 0.65020(13) 1.00203(12) 0.0214(4) Uani 1 1 d .
H39 H 0.9686 0.6221 1.0448 0.026 Uiso 1 1 calc R
C40 C 0.83578(18) 0.64003(13) 0.95940(13) 0.0221(4) Uani 1 1 d .
H40 H 0.7852 0.6055 0.9735 0.027 Uiso 1 1 calc R
C41 C 0.80059(17) 0.68001(13) 0.89639(12) 0.0185(4) Uani 1 1 d .
H41 H 0.7262 0.6716 0.8668 0.022 Uiso 1 1 calc R
C42 C 0.69490(16) 0.80098(12) 0.79931(11) 0.0151(4) Uani 1 1 d .
C43 C 0.60016(17) 0.75447(14) 0.74710(12) 0.0212(4) Uani 1 1 d .
H43 H 0.6021 0.7176 0.7036 0.025 Uiso 1 1 calc R
C44 C 0.50266(18) 0.76170(17) 0.75835(14) 0.0314(5) Uani 1 1 d .
H44 H 0.4381 0.7294 0.7228 0.038 Uiso 1 1 calc R
C45 C 0.49888(19) 0.81539(16) 0.82071(14) 0.0310(5) Uani 1 1 d .
H45 H 0.4317 0.8206 0.8276 0.037 Uiso 1 1 calc R
C46 C 0.59328(18) 0.86213(14) 0.87373(13) 0.0238(5) Uani 1 1 d .
H46 H 0.5908 0.8991 0.9169 0.029 Uiso 1 1 calc R
C47 C 0.69075(17) 0.85443(13) 0.86314(12) 0.0194(4) Uani 1 1 d .
H47 H 0.7553 0.8858 0.8996 0.023 Uiso 1 1 calc R
C48 C 0.90839(16) 0.88611(12) 0.82222(11) 0.0153(4) Uani 1 1 d .
H48A H 0.8948 0.9167 0.8671 0.018 Uiso 1 1 calc R
H48B H 0.9856 0.8806 0.8377 0.018 Uiso 1 1 calc R
C49 C 0.87859(16) 0.93301(12) 0.75390(11) 0.0161(4) Uani 1 1 d .
H49A H 0.9223 0.9893 0.7685 0.019 Uiso 1 1 calc R
H49B H 0.8018 0.9394 0.7394 0.019 Uiso 1 1 calc R
C50 C 0.84106(15) 0.93087(12) 0.59395(11) 0.0153(4) Uani 1 1 d .
C51 C 0.74389(17) 0.95896(13) 0.58819(12) 0.0206(4) Uani 1 1 d .
H51 H 0.7096 0.9487 0.6249 0.025 Uiso 1 1 calc R
C52 C 0.69676(18) 1.00178(15) 0.52944(13) 0.0262(5) Uani 1 1 d .
H52 H 0.6309 1.0212 0.5266 0.031 Uiso 1 1 calc R
C53 C 0.74490(18) 1.01644(14) 0.47509(12) 0.0254(5) Uani 1 1 d .
H53 H 0.7124 1.0459 0.4350 0.031 Uiso 1 1 calc R
C54 C 0.84036(17) 0.98809(14) 0.47926(12) 0.0233(5) Uani 1 1 d .
H54 H 0.8731 0.9975 0.4415 0.028 Uiso 1 1 calc R
C55 C 0.88886(16) 0.94596(13) 0.53836(12) 0.0201(4) Uani 1 1 d .
H55 H 0.9550 0.9272 0.5411 0.024 Uiso 1 1 calc R
C56 C 1.04755(15) 0.91186(12) 0.69139(11) 0.0151(4) Uani 1 1 d .
C57 C 1.09009(17) 0.99647(13) 0.71768(11) 0.0187(4) Uani 1 1 d .
H57 H 1.0448 1.0347 0.7269 0.022 Uiso 1 1 calc R
C58 C 1.19764(17) 1.02524(14) 0.73039(12) 0.0222(4) Uani 1 1 d .
H58 H 1.2250 1.0830 0.7473 0.027 Uiso 1 1 calc R
C59 C 1.26566(17) 0.96996(15) 0.71848(12) 0.0235(5) Uani 1 1 d .
H59 H 1.3398 0.9894 0.7289 0.028 Uiso 1 1 calc R
C60 C 1.22410(17) 0.88649(14) 0.69137(12) 0.0217(4) Uani 1 1 d .
H60 H 1.2699 0.8486 0.6823 0.026 Uiso 1 1 calc R
C61 C 1.11553(16) 0.85729(13) 0.67721(11) 0.0179(4) Uani 1 1 d .
H61 H 1.0878 0.7999 0.6578 0.021 Uiso 1 1 calc R
C62 C 0.53212(16) 0.77691(13) 0.10758(11) 0.0181(4) Uani 1 1 d .
C63 C 0.61640(17) 0.83733(14) 0.10803(13) 0.0237(5) Uani 1 1 d .
H63 H 0.6052 0.8937 0.1091 0.028 Uiso 1 1 calc R
C64 C 0.71545(18) 0.81796(16) 0.10702(14) 0.0289(5) Uani 1 1 d .
H64 H 0.7693 0.8606 0.1058 0.035 Uiso 1 1 calc R
C65 C 0.73609(18) 0.73675(15) 0.10781(13) 0.0272(5) Uani 1 1 d .
H65 H 0.8037 0.7233 0.1071 0.033 Uiso 1 1 calc R
C66 C 0.65698(18) 0.67607(15) 0.10960(12) 0.0250(5) Uani 1 1 d .
H66 H 0.6701 0.6203 0.1107 0.030 Uiso 1 1 calc R
C67 C 0.55748(17) 0.69624(14) 0.10977(12) 0.0211(4) Uani 1 1 d .
H67 H 0.5045 0.6532 0.1115 0.025 Uiso 1 1 calc R
C68 C 0.33060(16) 0.72089(12) 0.10088(11) 0.0163(4) Uani 1 1 d .
C69 C 0.30644(16) 0.65600(13) 0.03747(12) 0.0194(4) Uani 1 1 d .
H69 H 0.3399 0.6624 -0.0004 0.023 Uiso 1 1 calc R
C70 C 0.23593(17) 0.58290(13) 0.02757(12) 0.0223(4) Uani 1 1 d .
H70 H 0.2246 0.5396 -0.0150 0.027 Uiso 1 1 calc R
C71 C 0.18188(17) 0.57333(13) 0.08036(13) 0.0234(5) Uani 1 1 d .
H71 H 0.1327 0.5240 0.0738 0.028 Uiso 1 1 calc R
C72 C 0.20112(17) 0.63674(13) 0.14234(12) 0.0209(4) Uani 1 1 d .
H72 H 0.1640 0.6313 0.1783 0.025 Uiso 1 1 calc R
C73 C 0.27467(16) 0.70878(13) 0.15272(12) 0.0186(4) Uani 1 1 d .
H73 H 0.2873 0.7510 0.1963 0.022 Uiso 1 1 calc R
C74 C 0.35956(16) 0.85210(12) 0.03682(11) 0.0164(4) Uani 1 1 d .
C75 C 0.40593(17) 0.87964(13) -0.01601(12) 0.0210(4) Uani 1 1 d .
H75 H 0.4747 0.8664 -0.0137 0.025 Uiso 1 1 calc R
C76 C 0.35596(19) 0.92549(14) -0.07164(13) 0.0266(5) Uani 1 1 d .
H76 H 0.3911 0.9432 -0.1058 0.032 Uiso 1 1 calc R
C77 C 0.25553(18) 0.94541(14) -0.07755(13) 0.0245(5) Uani 1 1 d .
H77 H 0.2211 0.9768 -0.1154 0.029 Uiso 1 1 calc R
C78 C 0.20597(17) 0.91858(13) -0.02693(12) 0.0219(4) Uani 1 1 d .
H78 H 0.1370 0.9318 -0.0299 0.026 Uiso 1 1 calc R
C79 C 0.25688(16) 0.87253(13) 0.02803(12) 0.0189(4) Uani 1 1 d .
H79 H 0.2205 0.8540 0.0612 0.023 Uiso 1 1 calc R
C80 C 0.44001(15) 0.86696(13) 0.19162(11) 0.0166(4) Uani 1 1 d .
C81 C 0.41817(17) 0.94883(13) 0.19760(12) 0.0208(4) Uani 1 1 d .
H81 H 0.3903 0.9707 0.1514 0.025 Uiso 1 1 calc R
C82 C 0.43545(18) 0.99970(14) 0.26831(13) 0.0239(5) Uani 1 1 d .
H82 H 0.4193 1.0549 0.2694 0.029 Uiso 1 1 calc R
C83 C 0.47608(17) 0.96983(14) 0.33682(12) 0.0225(4) Uani 1 1 d .
H83 H 0.4870 1.0037 0.3852 0.027 Uiso 1 1 calc R
C84 C 0.50072(17) 0.88924(14) 0.33358(12) 0.0229(4) Uani 1 1 d .
H84 H 0.5292 0.8680 0.3801 0.028 Uiso 1 1 calc R
C85 C 0.48390(16) 0.83987(13) 0.26268(12) 0.0197(4) Uani 1 1 d .
H85 H 0.5028 0.7855 0.2621 0.024 Uiso 1 1 calc R
C86 C 0.9267(2) 0.17135(16) 0.65653(15) 0.0370(6) Uani 1 1 d .
H86A H 0.9991 0.2039 0.6732 0.056 Uiso 1 1 calc R
H86B H 0.8782 0.1949 0.6154 0.056 Uiso 1 1 calc R
H86C H 0.9293 0.1134 0.6369 0.056 Uiso 1 1 calc R
C87 C 0.8860(2) 0.17414(16) 0.72467(15) 0.0349(6) Uani 1 1 d .
H87A H 0.8783 0.2320 0.7425 0.042 Uiso 1 1 calc R
H87B H 0.8148 0.1386 0.7091 0.042 Uiso 1 1 calc R
C88 C 0.92547(19) 0.14063(15) 0.84992(14) 0.0292(5) Uani 1 1 d .
H88A H 0.8585 0.0998 0.8347 0.035 Uiso 1 1 calc R
H88B H 0.9102 0.1959 0.8683 0.035 Uiso 1 1 calc R
C89 C 1.0124(2) 0.11445(15) 0.91377(14) 0.0304(5) Uani 1 1 d .
H89A H 1.0325 0.0627 0.8936 0.046 Uiso 1 1 calc R
H89B H 0.9856 0.1053 0.9563 0.046 Uiso 1 1 calc R
H89C H 1.0756 0.1584 0.9328 0.046 Uiso 1 1 calc R
C90 C 0.4065(2) 0.57584(19) 0.86846(17) 0.0434(7) Uani 1 1 d .
C91 C 0.5177(3) 0.6156(3) 0.9077(2) 0.0720(12) Uani 1 1 d .
H91A H 0.5510 0.6282 0.8691 0.108 Uiso 1 1 calc R
H91B H 0.5575 0.5780 0.9389 0.108 Uiso 1 1 calc R
H91C H 0.5196 0.6675 0.9413 0.108 Uiso 1 1 calc R
N1 N 1.00292(13) 0.71587(10) 0.74056(9) 0.0158(3) Uani 1 1 d .
N2 N 0.3204(2) 0.54641(18) 0.8375(2) 0.0682(9) Uani 1 1 d .
O1 O 0.96130(13) 0.14465(10) 0.78532(9) 0.0283(4) Uani 1 1 d .
P1 P 0.87668(4) 0.65614(3) 0.54937(3) 0.01354(10) Uani 1 1 d .
P2 P 0.77365(4) 0.57476(3) 0.66054(3) 0.01280(10) Uani 1 1 d .
P3 P 0.82424(4) 0.78206(3) 0.79069(3) 0.01266(9) Uani 1 1 d .
P4 P 0.90373(4) 0.87382(3) 0.67095(3) 0.01265(9) Uani 1 1 d .
W1 W 0.834563(6) 0.722626(4) 0.662051(4) 0.01162(3) Uani 1 1 d .

loop_
_atom_site_aniso_label
_atom_site_aniso_U_11
_atom_site_aniso_U_22
_atom_site_aniso_U_33
_atom_site_aniso_U_23
_atom_site_aniso_U_13
_atom_site_aniso_U_12
B1 0.0167(11) 0.0174(11) 0.0136(10) 0.0023(8) 0.0060(9) 0.0020(8)
C1 0.0128(9) 0.0133(9) 0.0128(9) 0.0005(7) 0.0055(7) 0.0015(7)
C2 0.0124(9) 0.0164(9) 0.0173(9) 0.0039(8) 0.0042(8) 0.0014(7)
C3 0.0189(10) 0.0208(10) 0.0191(10) 0.0025(8) 0.0045(8) 0.0040(8)
C4 0.0218(11) 0.0283(12) 0.0193(10) 0.0018(9) -0.0002(9) -0.0019(9)
C5 0.0152(10) 0.0358(13) 0.0291(12) 0.0133(10) 0.0025(9) 0.0036(9)
C6 0.0180(10) 0.0266(11) 0.0335(12) 0.0098(10) 0.0103(9) 0.0091(9)
C7 0.0190(10) 0.0185(10) 0.0225(10) 0.0028(8) 0.0070(8) 0.0027(8)
C8 0.0198(10) 0.0186(10) 0.0164(10) 0.0006(8) 0.0064(9) 0.0026(8)
C9 0.0187(11) 0.0375(14) 0.0260(12) 0.0008(10) -0.0024(9) 0.0075(10)
C10 0.0155(9) 0.0167(10) 0.0167(9) -0.0031(8) 0.0054(8) 0.0016(7)
C11 0.0184(10) 0.0261(11) 0.0176(10) 0.0020(8) 0.0062(8) 0.0021(8)
C12 0.0211(11) 0.0342(13) 0.0235(11) -0.0023(10) 0.0104(9) -0.0038(9)
C13 0.0171(10) 0.0336(13) 0.0254(11) -0.0097(10) 0.0058(9) 0.0033(9)
C14 0.0225(11) 0.0264(11) 0.0208(11) -0.0038(9) 0.0018(9) 0.0088(9)
C15 0.0228(11) 0.0187(10) 0.0178(10) -0.0017(8) 0.0071(8) 0.0065(8)
C16 0.0137(9) 0.0201(10) 0.0127(9) 0.0009(8) 0.0045(7) -0.0004(7)
C17 0.0184(10) 0.0215(10) 0.0139(9) 0.0003(8) 0.0046(8) 0.0021(8)
C18 0.0256(11) 0.0244(11) 0.0184(10) 0.0056(9) 0.0036(9) 0.0065(9)
C19 0.0212(11) 0.0304(12) 0.0146(10) 0.0041(9) 0.0038(8) 0.0023(9)
C20 0.0199(10) 0.0295(12) 0.0128(9) -0.0008(8) 0.0066(8) 0.0015(9)
C21 0.0184(10) 0.0225(10) 0.0180(10) 0.0016(8) 0.0081(8) 0.0034(8)
C22 0.0236(11) 0.0160(10) 0.0157(9) -0.0007(8) 0.0084(8) 0.0021(8)
C23 0.0164(9) 0.0150(9) 0.0143(9) -0.0002(7) 0.0037(8) -0.0010(7)
C24 0.0146(9) 0.0143(9) 0.0183(9) 0.0045(8) 0.0064(8) 0.0010(7)
C25 0.0226(10) 0.0175(10) 0.0203(10) 0.0025(8) 0.0095(9) 0.0026(8)
C26 0.0268(11) 0.0192(10) 0.0309(12) 0.0067(9) 0.0153(10) 0.0090(9)
C27 0.0197(11) 0.0252(11) 0.0323(12) 0.0118(10) 0.0090(9) 0.0089(9)
C28 0.0171(10) 0.0242(11) 0.0213(10) 0.0058(9) 0.0028(8) 0.0022(8)
C29 0.0168(10) 0.0150(9) 0.0187(10) 0.0027(8) 0.0052(8) 0.0015(7)
C30 0.0154(9) 0.0138(9) 0.0173(9) -0.0001(8) 0.0070(8) 0.0009(7)
C31 0.0184(10) 0.0252(11) 0.0196(10) 0.0058(9) 0.0054(8) 0.0023(8)
C32 0.0276(12) 0.0345(13) 0.0278(12) 0.0110(10) 0.0139(10) -0.0007(10)
C33 0.0193(11) 0.0320(13) 0.0332(13) 0.0002(10) 0.0143(10) -0.0037(9)
C34 0.0142(10) 0.0285(12) 0.0258(11) -0.0019(9) 0.0042(9) 0.0004(8)
C35 0.0174(10) 0.0196(10) 0.0192(10) 0.0021(8) 0.0051(8) 0.0022(8)
C36 0.0191(10) 0.0135(9) 0.0114(9) 0.0008(7) 0.0055(8) 0.0036(7)
C37 0.0186(10) 0.0168(10) 0.0138(9) 0.0005(8) 0.0054(8) 0.0016(8)
C38 0.0205(10) 0.0198(10) 0.0136(9) 0.0007(8) 0.0018(8) 0.0045(8)
C39 0.0302(12) 0.0197(10) 0.0162(10) 0.0062(8) 0.0078(9) 0.0081(9)
C40 0.0268(11) 0.0193(10) 0.0248(11) 0.0078(9) 0.0132(9) 0.0042(8)
C41 0.0182(10) 0.0181(10) 0.0194(10) 0.0031(8) 0.0064(8) 0.0029(8)
C42 0.0165(9) 0.0157(9) 0.0152(9) 0.0048(8) 0.0070(8) 0.0036(7)
C43 0.0208(10) 0.0261(11) 0.0161(10) -0.0003(8) 0.0074(8) 0.0015(8)
C44 0.0164(11) 0.0474(15) 0.0252(12) -0.0042(11) 0.0062(9) -0.0019(10)
C45 0.0204(11) 0.0451(15) 0.0309(13) 0.0014(11) 0.0147(10) 0.0069(10)
C46 0.0280(12) 0.0249(11) 0.0223(11) 0.0012(9) 0.0138(9) 0.0068(9)
C47 0.0206(10) 0.0202(10) 0.0173(10) 0.0027(8) 0.0066(8) 0.0030(8)
C48 0.0176(9) 0.0146(9) 0.0120(9) -0.0005(7) 0.0048(8) -0.0003(7)
C49 0.0198(10) 0.0137(9) 0.0159(9) 0.0024(8) 0.0074(8) 0.0023(7)
C50 0.0166(9) 0.0137(9) 0.0121(9) 0.0009(7) 0.0019(7) -0.0014(7)
C51 0.0204(10) 0.0244(11) 0.0188(10) 0.0065(9) 0.0081(8) 0.0031(8)
C52 0.0223(11) 0.0344(13) 0.0248(11) 0.0111(10) 0.0077(9) 0.0100(9)
C53 0.0268(12) 0.0287(12) 0.0194(10) 0.0115(9) 0.0030(9) 0.0043(9)
C54 0.0246(11) 0.0293(12) 0.0155(10) 0.0063(9) 0.0069(9) -0.0012(9)
C55 0.0174(10) 0.0251(11) 0.0170(10) 0.0024(8) 0.0058(8) 0.0016(8)
C56 0.0154(9) 0.0182(10) 0.0117(9) 0.0044(7) 0.0041(7) 0.0011(7)
C57 0.0214(10) 0.0185(10) 0.0147(9) 0.0021(8) 0.0052(8) 0.0006(8)
C58 0.0254(11) 0.0210(11) 0.0156(10) 0.0017(8) 0.0044(9) -0.0066(8)
C59 0.0152(10) 0.0365(13) 0.0157(10) 0.0062(9) 0.0027(8) -0.0028(9)
C60 0.0178(10) 0.0282(11) 0.0223(10) 0.0074(9) 0.0095(9) 0.0051(8)
C61 0.0186(10) 0.0192(10) 0.0160(9) 0.0042(8) 0.0064(8) 0.0006(8)
C62 0.0186(10) 0.0222(10) 0.0121(9) -0.0001(8) 0.0047(8) 0.0023(8)
C63 0.0206(11) 0.0227(11) 0.0267(11) -0.0003(9) 0.0086(9) 0.0015(8)
C64 0.0202(11) 0.0322(13) 0.0331(13) -0.0009(10) 0.0108(10) 0.0004(9)
C65 0.0211(11) 0.0372(13) 0.0233(11) -0.0025(10) 0.0091(9) 0.0087(10)
C66 0.0262(11) 0.0273(12) 0.0198(10) 0.0013(9) 0.0042(9) 0.0105(9)
C67 0.0209(10) 0.0251(11) 0.0163(10) 0.0034(8) 0.0046(8) 0.0039(8)
C68 0.0153(9) 0.0175(10) 0.0154(9) 0.0045(8) 0.0029(8) 0.0049(7)
C69 0.0186(10) 0.0231(11) 0.0160(9) 0.0051(8) 0.0039(8) 0.0053(8)
C70 0.0235(11) 0.0181(10) 0.0206(10) 0.0015(8) 0.0010(9) 0.0045(8)
C71 0.0210(11) 0.0176(10) 0.0281(11) 0.0078(9) 0.0025(9) 0.0010(8)
C72 0.0207(10) 0.0232(11) 0.0209(10) 0.0107(9) 0.0068(9) 0.0045(8)
C73 0.0181(10) 0.0196(10) 0.0173(10) 0.0044(8) 0.0041(8) 0.0034(8)
C74 0.0175(9) 0.0138(9) 0.0146(9) -0.0006(7) 0.0035(8) -0.0022(7)
C75 0.0228(11) 0.0213(10) 0.0209(10) 0.0034(8) 0.0100(9) 0.0045(8)
C76 0.0366(13) 0.0255(12) 0.0241(11) 0.0100(9) 0.0168(10) 0.0049(10)
C77 0.0310(12) 0.0215(11) 0.0202(10) 0.0083(9) 0.0055(9) 0.0044(9)
C78 0.0192(10) 0.0219(11) 0.0213(10) 0.0031(9) 0.0029(9) 0.0017(8)
C79 0.0193(10) 0.0198(10) 0.0170(10) 0.0033(8) 0.0063(8) -0.0010(8)
C80 0.0138(9) 0.0208(10) 0.0156(9) 0.0030(8) 0.0060(8) 0.0015(8)
C81 0.0216(10) 0.0219(11) 0.0176(10) 0.0030(8) 0.0045(8) 0.0044(8)
C82 0.0244(11) 0.0219(11) 0.0238(11) -0.0008(9) 0.0064(9) 0.0078(9)
C83 0.0205(10) 0.0287(12) 0.0168(10) -0.0035(9) 0.0074(8) 0.0027(9)
C84 0.0226(11) 0.0293(12) 0.0157(10) 0.0053(9) 0.0045(8) 0.0031(9)
C85 0.0202(10) 0.0204(10) 0.0179(10) 0.0030(8) 0.0055(8) 0.0034(8)
C86 0.0513(16) 0.0256(13) 0.0376(14) 0.0080(11) 0.0172(13) 0.0099(11)
C87 0.0412(15) 0.0252(12) 0.0419(15) 0.0076(11) 0.0168(12) 0.0098(11)
C88 0.0330(13) 0.0251(12) 0.0311(12) -0.0055(10) 0.0177(11) 0.0023(10)
C89 0.0345(13) 0.0273(12) 0.0298(12) -0.0042(10) 0.0161(11) 0.0005(10)
C90 0.0407(16) 0.0506(18) 0.0437(16) 0.0052(14) 0.0192(14) 0.0154(14)
C91 0.0448(19) 0.119(3) 0.0419(19) -0.008(2) 0.0118(16) 0.002(2)
N1 0.0202(9) 0.0137(8) 0.0141(8) 0.0013(6) 0.0077(7) 0.0009(6)
N2 0.0436(16) 0.0530(17) 0.102(3) -0.0188(16) 0.0275(17) 0.0098(13)
O1 0.0329(9) 0.0245(8) 0.0303(9) 0.0009(7) 0.0162(7) 0.0037(7)
P1 0.0140(2) 0.0147(2) 0.0119(2) 0.00083(19) 0.00503(19) 0.00153(18)
P2 0.0128(2) 0.0128(2) 0.0120(2) 0.00123(18) 0.00375(19) 0.00086(18)
P3 0.0133(2) 0.0140(2) 0.0104(2) 0.00131(18) 0.00405(18) 0.00126(18)
P4 0.0138(2) 0.0129(2) 0.0114(2) 0.00158(18) 0.00469(19) 0.00136(18)
W1 0.01196(4) 0.01197(4) 0.01022(4) 0.00052(3) 0.00345(3) 0.00122(3)

loop_
_atom_type_symbol
_atom_type_description
_atom_type_scat_dispersion_real
_atom_type_scat_dispersion_imag
_atom_type_scat_source
C C 0.0033 0.0016 'International Tables Vol C Tables 4.2.6.8 and 6.1.1.4'
H H 0.0000 0.0000 'International Tables Vol C Tables 4.2.6.8 and 6.1.1.4'
P P 0.1023 0.0942 'International Tables Vol C Tables 4.2.6.8 and 6.1.1.4'
W W -0.8490 6.8722 'International Tables Vol C Tables 4.2.6.8 and 6.1.1.4'
B B 0.0013 0.0007 'International Tables Vol C Tables 4.2.6.8 and 6.1.1.4'
N N 0.0061 0.0033 'International Tables Vol C Tables 4.2.6.8 and 6.1.1.4'
O O 0.0106 0.0060 'International Tables Vol C Tables 4.2.6.8 and 6.1.1.4'

loop_
_geom_angle_atom_site_label_1
_geom_angle_atom_site_label_2
_geom_angle_atom_site_label_3
_geom_angle
C68 B1 C62 109.92(16)
C68 B1 C80 110.82(16)
C62 B1 C80 107.70(16)
C68 B1 C74 106.17(16)
C62 B1 C74 113.39(16)
C80 B1 C74 108.86(16)
C2 C1 W1 177.03(15)
C3 C2 C7 117.68(18)
C3 C2 C1 121.17(18)
C7 C2 C1 121.15(18)
C4 C3 C2 121.3(2)
C5 C4 C3 120.0(2)
C4 C5 C6 119.8(2)
C7 C6 C5 120.5(2)
C6 C7 C2 120.7(2)
N1 C8 C9 179.3(2)
C15 C10 C11 118.33(19)
C15 C10 P1 120.17(16)
C11 C10 P1 121.27(16)
C12 C11 C10 120.4(2)
C13 C12 C11 120.6(2)
C12 C13 C14 119.6(2)
C13 C14 C15 120.3(2)
C14 C15 C10 120.7(2)
C17 C16 C21 118.78(18)
C17 C16 P1 119.87(15)
C21 C16 P1 121.34(16)
C16 C17 C18 120.66(19)
C19 C18 C17 120.1(2)
C18 C19 C20 119.80(19)
C19 C20 C21 120.27(19)
C20 C21 C16 120.4(2)
C23 C22 P1 111.42(13)
C22 C23 P2 109.51(13)
C25 C24 C29 118.03(18)
C25 C24 P2 123.52(16)
C29 C24 P2 118.40(15)
C26 C25 C24 120.6(2)
C25 C26 C27 120.5(2)
C28 C27 C26 119.7(2)
C27 C28 C29 119.9(2)
C28 C29 C24 121.13(19)
C31 C30 C35 118.84(18)
C31 C30 P2 121.46(15)
C35 C30 P2 119.67(15)
C32 C31 C30 120.7(2)
C33 C32 C31 120.1(2)
C34 C33 C32 119.5(2)
C33 C34 C35 120.7(2)
C34 C35 C30 120.1(2)
C41 C36 C37 118.59(18)
C41 C36 P3 119.28(15)
C37 C36 P3 122.08(15)
C38 C37 C36 120.63(19)
C39 C38 C37 120.13(19)
C38 C39 C40 119.66(19)
C41 C40 C39 120.3(2)
C40 C41 C36 120.63(19)
C43 C42 C47 119.23(18)
C43 C42 P3 119.77(15)
C47 C42 P3 120.55(15)
C44 C43 C42 120.1(2)
C45 C44 C43 120.4(2)
C44 C45 C46 120.1(2)
C47 C46 C45 119.6(2)
C46 C47 C42 120.5(2)
C49 C48 P3 107.43(13)
C48 C49 P4 109.08(13)
C51 C50 C55 118.32(18)
C51 C50 P4 121.08(15)
C55 C50 P4 120.58(15)
C52 C51 C50 120.67(19)
C53 C52 C51 120.4(2)
C54 C53 C52 119.7(2)
C53 C54 C55 120.3(2)
C54 C55 C50 120.5(2)
C61 C56 C57 118.39(19)
C61 C56 P4 120.48(15)
C57 C56 P4 121.05(15)
C58 C57 C56 120.8(2)
C57 C58 C59 120.4(2)
C60 C59 C58 119.2(2)
C59 C60 C61 120.7(2)
C56 C61 C60 120.43(19)
C67 C62 C63 114.71(19)
C67 C62 B1 124.88(18)
C63 C62 B1 120.34(18)
C64 C63 C62 122.7(2)
C65 C64 C63 120.4(2)
C66 C65 C64 118.8(2)
C65 C66 C67 120.2(2)
C66 C67 C62 123.1(2)
C73 C68 C69 115.32(18)
C73 C68 B1 124.79(18)
C69 C68 B1 119.88(17)
C70 C69 C68 123.1(2)
C69 C70 C71 119.7(2)
C72 C71 C70 118.9(2)
C71 C72 C73 120.7(2)
C72 C73 C68 122.21(19)
C75 C74 C79 114.70(18)
C75 C74 B1 126.34(18)
C79 C74 B1 118.86(17)
C76 C75 C74 123.0(2)
C77 C76 C75 120.4(2)
C76 C77 C78 118.5(2)
C79 C78 C77 120.3(2)
C78 C79 C74 123.03(19)
C81 C80 C85 115.08(18)
C81 C80 B1 124.32(17)
C85 C80 B1 120.60(18)
C82 C81 C80 123.04(19)
C83 C82 C81 120.0(2)
C82 C83 C84 118.82(19)
C85 C84 C83 120.3(2)
C84 C85 C80 122.7(2)
O1 C87 C86 108.4(2)
O1 C88 C89 108.73(19)
N2 C90 C91 178.7(4)
C8 N1 W1 176.30(16)
C87 O1 C88 111.77(18)
C16 P1 C10 102.18(9)
C16 P1 C22 101.51(9)
C10 P1 C22 100.43(9)
C16 P1 W1 121.18(7)
C10 P1 W1 118.03(6)
C22 P1 W1 110.46(6)
C30 P2 C24 103.19(9)
C30 P2 C23 100.37(9)
C24 P2 C23 102.80(9)
C30 P2 W1 123.16(6)
C24 P2 W1 117.41(6)
C23 P2 W1 106.90(7)
C42 P3 C36 98.95(9)
C42 P3 C48 103.89(9)
C36 P3 C48 102.14(9)
C42 P3 W1 119.95(6)
C36 P3 W1 121.76(6)
C48 P3 W1 107.62(6)
C50 P4 C56 101.24(9)
C50 P4 C49 100.71(9)
C56 P4 C49 101.59(9)
C50 P4 W1 120.48(6)
C56 P4 W1 121.76(7)
C49 P4 W1 107.70(6)
C1 W1 N1 178.59(7)
C1 W1 P2 89.72(6)
N1 W1 P2 91.65(4)
C1 W1 P1 90.66(6)
N1 W1 P1 89.94(4)
P2 W1 P1 79.345(18)
C1 W1 P3 99.94(6)
N1 W1 P3 79.51(4)
P2 W1 P3 98.635(18)
P1 W1 P3 169.227(16)
C1 W1 P4 92.96(6)
N1 W1 P4 85.66(4)
P2 W1 P4 176.864(16)
P1 W1 P4 102.240(18)
P3 W1 P4 79.300(17)

loop_
_geom_bond_atom_site_label_1
_geom_bond_atom_site_label_2
_geom_bond_distance
B1 C68 1.637(3)
B1 C62 1.647(3)
B1 C80 1.650(3)
B1 C74 1.652(3)
C1 C2 1.450(3)
C1 W1 1.8282(19)
C2 C3 1.405(3)
C2 C7 1.408(3)
C3 C4 1.389(3)
C4 C5 1.385(3)
C5 C6 1.389(3)
C6 C7 1.386(3)
C8 N1 1.135(3)
C8 C9 1.458(3)
C10 C15 1.400(3)
C10 C11 1.401(3)
C10 P1 1.837(2)
C11 C12 1.389(3)
C12 C13 1.383(3)
C13 C14 1.385(3)
C14 C15 1.389(3)
C16 C17 1.391(3)
C16 C21 1.401(3)
C16 P1 1.826(2)
C17 C18 1.391(3)
C18 C19 1.385(3)
C19 C20 1.387(3)
C20 C21 1.388(3)
C22 C23 1.530(3)
C22 P1 1.862(2)
C23 P2 1.845(2)
C24 C25 1.398(3)
C24 C29 1.401(3)
C24 P2 1.833(2)
C25 C26 1.385(3)
C26 C27 1.387(3)
C27 C28 1.383(3)
C28 C29 1.388(3)
C30 C31 1.391(3)
C30 C35 1.396(3)
C30 P2 1.831(2)
C31 C32 1.391(3)
C32 C33 1.385(3)
C33 C34 1.381(3)
C34 C35 1.391(3)
C36 C41 1.397(3)
C36 C37 1.399(3)
C36 P3 1.830(2)
C37 C38 1.388(3)
C38 C39 1.388(3)
C39 C40 1.388(3)
C40 C41 1.385(3)
C42 C43 1.389(3)
C42 C47 1.396(3)
C42 P3 1.828(2)
C43 C44 1.388(3)
C44 C45 1.375(3)
C45 C46 1.392(3)
C46 C47 1.384(3)
C48 C49 1.528(3)
C48 P3 1.846(2)
C49 P4 1.848(2)
C50 C51 1.393(3)
C50 C55 1.399(3)
C50 P4 1.829(2)
C51 C52 1.386(3)
C52 C53 1.380(3)
C53 C54 1.379(3)
C54 C55 1.388(3)
C56 C61 1.395(3)
C56 C57 1.400(3)
C56 P4 1.843(2)
C57 C58 1.388(3)
C58 C59 1.391(3)
C59 C60 1.382(3)
C60 C61 1.397(3)
C62 C67 1.401(3)
C62 C63 1.406(3)
C63 C64 1.390(3)
C64 C65 1.388(3)
C65 C66 1.375(3)
C66 C67 1.396(3)
C68 C73 1.404(3)
C68 C69 1.406(3)
C69 C70 1.390(3)
C70 C71 1.394(3)
C71 C72 1.382(3)
C72 C73 1.397(3)
C74 C75 1.401(3)
C74 C79 1.403(3)
C75 C76 1.390(3)
C76 C77 1.380(3)
C77 C78 1.389(3)
C78 C79 1.388(3)
C80 C81 1.400(3)
C80 C85 1.407(3)
C81 C82 1.395(3)
C82 C83 1.384(3)
C83 C84 1.392(3)
C84 C85 1.388(3)
C86 C87 1.516(4)
C87 O1 1.422(3)
C88 O1 1.423(3)
C88 C89 1.511(3)
C90 N2 1.123(4)
C90 C91 1.457(4)
N1 W1 2.2702(17)
P1 W1 2.4743(6)
P2 W1 2.4607(7)
P3 W1 2.5019(7)
P4 W1 2.5103(7)

loop_
_geom_torsion_atom_site_label_1
_geom_torsion_atom_site_label_2
_geom_torsion_atom_site_label_3
_geom_torsion_atom_site_label_4
_geom_torsion
C7 C2 C3 C4 -0.3(3)
C1 C2 C3 C4 -179.62(19)
C2 C3 C4 C5 0.9(3)
C3 C4 C5 C6 -1.3(3)
C4 C5 C6 C7 1.0(3)
C5 C6 C7 C2 -0.4(3)
C3 C2 C7 C6 0.0(3)
C1 C2 C7 C6 179.34(19)
C15 C10 C11 C12 0.3(3)
P1 C10 C11 C12 174.93(16)
C10 C11 C12 C13 -0.7(3)
C11 C12 C13 C14 0.0(3)
C12 C13 C14 C15 1.0(3)
C13 C14 C15 C10 -1.4(3)
C11 C10 C15 C14 0.7(3)
P1 C10 C15 C14 -173.94(16)
C21 C16 C17 C18 -0.6(3)
P1 C16 C17 C18 178.68(16)
C16 C17 C18 C19 1.3(3)
C17 C18 C19 C20 -0.8(3)
C18 C19 C20 C21 -0.4(3)
C19 C20 C21 C16 1.1(3)
C17 C16 C21 C20 -0.6(3)
P1 C16 C21 C20 -179.87(16)
P1 C22 C23 P2 -47.23(17)
C29 C24 C25 C26 -2.2(3)
P2 C24 C25 C26 175.42(16)
C24 C25 C26 C27 1.0(3)
C25 C26 C27 C28 1.0(3)
C26 C27 C28 C29 -1.7(3)
C27 C28 C29 C24 0.4(3)
C25 C24 C29 C28 1.5(3)
P2 C24 C29 C28 -176.24(15)
C35 C30 C31 C32 1.6(3)
P2 C30 C31 C32 -176.63(17)
C30 C31 C32 C33 -0.5(4)
C31 C32 C33 C34 -1.0(4)
C32 C33 C34 C35 1.3(3)
C33 C34 C35 C30 -0.2(3)
C31 C30 C35 C34 -1.3(3)
P2 C30 C35 C34 176.99(16)
C41 C36 C37 C38 0.9(3)
P3 C36 C37 C38 -176.67(15)
C36 C37 C38 C39 -1.6(3)
C37 C38 C39 C40 0.7(3)
C38 C39 C40 C41 0.9(3)
C39 C40 C41 C36 -1.6(3)
C37 C36 C41 C40 0.6(3)
P3 C36 C41 C40 178.33(16)
C47 C42 C43 C44 0.4(3)
P3 C42 C43 C44 172.69(18)
C42 C43 C44 C45 0.6(4)
C43 C44 C45 C46 -0.9(4)
C44 C45 C46 C47 0.2(4)
C45 C46 C47 C42 0.8(3)
C43 C42 C47 C46 -1.1(3)
P3 C42 C47 C46 -173.31(16)
P3 C48 C49 P4 -59.37(15)
C55 C50 C51 C52 -0.9(3)
P4 C50 C51 C52 -179.69(17)
C50 C51 C52 C53 0.7(3)
C51 C52 C53 C54 0.1(4)
C52 C53 C54 C55 -0.9(3)
C53 C54 C55 C50 0.7(3)
C51 C50 C55 C54 0.2(3)
P4 C50 C55 C54 178.97(16)
C61 C56 C57 C58 -0.9(3)
P4 C56 C57 C58 -177.71(15)
C56 C57 C58 C59 -1.2(3)
C57 C58 C59 C60 2.1(3)
C58 C59 C60 C61 -1.1(3)
C57 C56 C61 C60 2.0(3)
P4 C56 C61 C60 178.80(15)
C59 C60 C61 C56 -1.0(3)
C68 B1 C62 C67 -7.9(3)
C80 B1 C62 C67 112.9(2)
C74 B1 C62 C67 -126.6(2)
C68 B1 C62 C63 175.36(18)
C80 B1 C62 C63 -63.8(2)
C74 B1 C62 C63 56.7(2)
C67 C62 C63 C64 2.9(3)
B1 C62 C63 C64 179.9(2)
C62 C63 C64 C65 -1.9(4)
C63 C64 C65 C66 0.0(3)
C64 C65 C66 C67 0.7(3)
C65 C66 C67 C62 0.5(3)
C63 C62 C67 C66 -2.2(3)
B1 C62 C67 C66 -179.08(19)
C62 B1 C68 C73 125.7(2)
C80 B1 C68 C73 6.7(3)
C74 B1 C68 C73 -111.3(2)
C62 B1 C68 C69 -55.8(2)
C80 B1 C68 C69 -174.77(17)
C74 B1 C68 C69 67.2(2)
C73 C68 C69 C70 -2.7(3)
B1 C68 C69 C70 178.65(19)
C68 C69 C70 C71 2.9(3)
C69 C70 C71 C72 -1.0(3)
C70 C71 C72 C73 -0.9(3)
C71 C72 C73 C68 1.1(3)
C69 C68 C73 C72 0.7(3)
B1 C68 C73 C72 179.28(19)
C68 B1 C74 C75 -129.4(2)
C62 B1 C74 C75 -8.6(3)
C80 B1 C74 C75 111.2(2)
C68 B1 C74 C79 54.3(2)
C62 B1 C74 C79 175.06(17)
C80 B1 C74 C79 -65.1(2)
C79 C74 C75 C76 1.6(3)
B1 C74 C75 C76 -174.8(2)
C74 C75 C76 C77 -0.7(3)
C75 C76 C77 C78 -0.1(3)
C76 C77 C78 C79 -0.2(3)
C77 C78 C79 C74 1.3(3)
C75 C74 C79 C78 -1.9(3)
B1 C74 C79 C78 174.83(19)
C68 B1 C80 C81 -118.9(2)
C62 B1 C80 C81 120.8(2)
C74 B1 C80 C81 -2.5(3)
C68 B1 C80 C85 60.6(2)
C62 B1 C80 C85 -59.7(2)
C74 B1 C80 C85 177.00(17)
C85 C80 C81 C82 -1.7(3)
B1 C80 C81 C82 177.8(2)
C80 C81 C82 C83 0.1(3)
C81 C82 C83 C84 1.1(3)
C82 C83 C84 C85 -0.4(3)
C83 C84 C85 C80 -1.3(3)
C81 C80 C85 C84 2.3(3)
B1 C80 C85 C84 -177.21(19)
C86 C87 O1 C88 -176.47(19)
C89 C88 O1 C87 -176.26(19)
C17 C16 P1 C10 -120.67(16)
C21 C16 P1 C10 58.58(18)
C17 C16 P1 C22 135.86(16)
C21 C16 P1 C22 -44.89(18)
C17 C16 P1 W1 13.16(19)
C21 C16 P1 W1 -167.58(13)
C15 C10 P1 C16 -162.52(16)
C11 C10 P1 C16 22.98(19)
C15 C10 P1 C22 -58.21(17)
C11 C10 P1 C22 127.30(17)
C15 C10 P1 W1 61.84(17)
C11 C10 P1 W1 -112.66(16)
C23 C22 P1 C16 -107.37(15)
C23 C22 P1 C10 147.77(15)
C23 C22 P1 W1 22.41(16)
C31 C30 P2 C24 18.32(19)
C35 C30 P2 C24 -159.94(16)
C31 C30 P2 C23 124.23(17)
C35 C30 P2 C23 -54.02(18)
C31 C30 P2 W1 -117.57(16)
C35 C30 P2 W1 64.18(18)
C25 C24 P2 C30 95.97(18)
C29 C24 P2 C30 -86.44(17)
C25 C24 P2 C23 -8.09(19)
C29 C24 P2 C23 169.51(16)
C25 C24 P2 W1 -125.06(15)
C29 C24 P2 W1 52.53(17)
C22 C23 P2 C30 -179.12(14)
C22 C23 P2 C24 -72.90(15)
C22 C23 P2 W1 51.33(14)
C43 C42 P3 C36 -108.94(17)
C47 C42 P3 C36 63.28(17)
C43 C42 P3 C48 146.10(16)
C47 C42 P3 C48 -41.68(18)
C43 C42 P3 W1 25.95(19)
C47 C42 P3 W1 -161.84(14)
C41 C36 P3 C42 36.31(17)
C37 C36 P3 C42 -146.08(16)
C41 C36 P3 C48 142.72(16)
C37 C36 P3 C48 -39.67(18)
C41 C36 P3 W1 -97.46(16)
C37 C36 P3 W1 80.14(17)
C49 C48 P3 C42 -80.11(14)
C49 C48 P3 C36 177.36(13)
C49 C48 P3 W1 48.07(14)
C51 C50 P4 C56 -144.66(17)
C55 C50 P4 C56 36.57(18)
C51 C50 P4 C49 -40.41(18)
C55 C50 P4 C49 140.82(17)
C51 C50 P4 W1 77.64(18)
C55 C50 P4 W1 -101.13(16)
C61 C56 P4 C50 -115.46(16)
C57 C56 P4 C50 61.29(17)
C61 C56 P4 C49 141.00(16)
C57 C56 P4 C49 -42.25(18)
C61 C56 P4 W1 21.53(18)
C57 C56 P4 W1 -161.72(13)
C48 C49 P4 C50 170.46(13)
C48 C49 P4 C56 -85.57(14)
C48 C49 P4 W1 43.43(14)
C30 P2 W1 C1 -52.24(10)
C24 P2 W1 C1 177.53(9)
C23 P2 W1 C1 62.80(9)
C30 P2 W1 N1 127.41(9)
C24 P2 W1 N1 -2.82(8)
C23 P2 W1 N1 -117.55(8)
C30 P2 W1 P1 -142.97(8)
C24 P2 W1 P1 86.81(7)
C23 P2 W1 P1 -27.93(7)
C30 P2 W1 P3 47.77(8)
C24 P2 W1 P3 -82.46(7)
C23 P2 W1 P3 162.81(7)
C16 P1 W1 C1 34.77(10)
C10 P1 W1 C1 161.75(10)
C22 P1 W1 C1 -83.56(9)
C16 P1 W1 N1 -143.95(9)
C10 P1 W1 N1 -16.97(9)
C22 P1 W1 N1 97.71(8)
C16 P1 W1 P2 124.36(8)
C10 P1 W1 P2 -108.66(8)
C22 P1 W1 P2 6.03(7)
C16 P1 W1 P3 -155.51(10)
C10 P1 W1 P3 -28.53(12)
C22 P1 W1 P3 86.16(11)
C16 P1 W1 P4 -58.40(8)
C10 P1 W1 P4 68.58(8)
C22 P1 W1 P4 -176.74(7)
C42 P3 W1 C1 10.45(9)
C36 P3 W1 C1 135.04(10)
C48 P3 W1 C1 -107.83(9)
C42 P3 W1 N1 -170.87(8)
C36 P3 W1 N1 -46.28(9)
C48 P3 W1 N1 70.85(8)
C42 P3 W1 P2 -80.79(7)
C36 P3 W1 P2 43.80(8)
C48 P3 W1 P2 160.93(7)
C42 P3 W1 P1 -159.12(10)
C36 P3 W1 P1 -34.52(12)
C48 P3 W1 P1 82.61(11)
C42 P3 W1 P4 101.61(7)
C36 P3 W1 P4 -133.80(8)
C48 P3 W1 P4 -16.67(7)
C50 P4 W1 C1 -25.52(10)
C56 P4 W1 C1 -154.60(9)
C49 P4 W1 C1 88.94(9)
C50 P4 W1 N1 154.79(9)
C56 P4 W1 N1 25.71(8)
C49 P4 W1 N1 -90.75(8)
C50 P4 W1 P1 65.79(8)
C56 P4 W1 P1 -63.28(7)
C49 P4 W1 P1 -179.74(7)
C50 P4 W1 P3 -125.09(8)
C56 P4 W1 P3 105.84(7)
C49 P4 W1 P3 -10.62(7)
